data_4107659
loop_
_publ_author_name
'Petteri Elsner'
'Luca Bernardi'
'Giorgio Dela Salla'
'Jacob Overgaard'
'Karl Anker J\/orgensen'

_publ_contact_author 'Overgaard, Jacob'
_publ_contact_author_email jacobo@chem.au.dk
_publ_section_title
;
 Organocatalytic Asymmetric Conjugate Addition to Allenic Esters and
 Ketones
;
_journal_name_full 'Journal of the American Chemical Society'
_journal_page_first 4897
_journal_page_last 4905
_journal_paper_doi 10.1021/ja710689c
_journal_volume 130
_journal_year 2008
_chemical_absolute_configuration ad
_chemical_compound_source 'synthesis as described'
_chemical_formula_moiety 'C20 H23 Cl1 O5'
_chemical_formula_sum 'C20 H23 Cl O5'
_chemical_formula_weight 378.83
_chemical_name_systematic
;
 ?
;
_space_group_IT_number 4
_symmetry_cell_setting monoclinic
_symmetry_Int_Tables_number 4
_symmetry_space_group_name_Hall 'P 2yb'
_symmetry_space_group_name_H-M 'P 1 21 1'
_atom_sites_solution_hydrogens geom
_atom_sites_solution_primary direct
_atom_sites_solution_secondary difmap
_audit_creation_date 2007-07-05T09:21:28-00:00
_audit_creation_method 'WinGX routine CIF_UPDATE'
_cell_angle_alpha 90
_cell_angle_beta 100.276(1)
_cell_angle_gamma 90
_cell_formula_units_Z 2
_cell_length_a 9.5352(3)
_cell_length_b 6.8650(2)
_cell_length_c 15.2561(5)
_cell_measurement_reflns_used 9924
_cell_measurement_temperature 100(2)
_cell_measurement_theta_max 27.584
_cell_measurement_theta_min 2.724
_cell_measurement_wavelength 0.71073
_cell_volume 982.63(5)
_computing_cell_refinement 'Saint+ (Bruker-Nonius, 2006)'
_computing_data_collection 'Apex2 (Bruker-Nonius, 2006)'
_computing_data_reduction 'Saint+ (Bruker-Nonius, 2006)'
_computing_molecular_graphics 'Ortep-3 for Windows (Farrugia, 1997)'
_computing_publication_material 'WinGX publication routines (Farrugia, 1999)'
_computing_structure_refinement 'SHELXL-97 (Sheldrick, 1997)'
_computing_structure_solution 'SHELXS-86 (Sheldrick, 1986)'
_diffrn_ambient_temperature 100(2)
_diffrn_detector_area_resol_mean 0.0833
_diffrn_measured_fraction_theta_full 0.992
_diffrn_measured_fraction_theta_max 0.931
_diffrn_measurement_device_type 'Bruker X8 APEX-II diffractometer'
_diffrn_measurement_method '\f-scans and \w-scans'
_diffrn_radiation_monochromator graphite
_diffrn_radiation_probe x-ray
_diffrn_radiation_type MoK\a
_diffrn_radiation_wavelength 0.71073
_diffrn_reflns_av_R_equivalents 0.0327
_diffrn_reflns_av_unetI/netI 0.0339
_diffrn_reflns_limit_h_max 13
_diffrn_reflns_limit_h_min -13
_diffrn_reflns_limit_k_max 9
_diffrn_reflns_limit_k_min -9
_diffrn_reflns_limit_l_max 20
_diffrn_reflns_limit_l_min -21
_diffrn_reflns_number 31193
_diffrn_reflns_theta_full 29.00
_diffrn_reflns_theta_max 30.46
_diffrn_reflns_theta_min 2.17
_diffrn_source 'fine-focus sealed tube'
_diffrn_standards_number 0
_exptl_absorpt_coefficient_mu 0.221
_exptl_absorpt_correction_T_max 0.936
_exptl_absorpt_correction_T_min 0.835
_exptl_absorpt_correction_type empirical
_exptl_absorpt_process_details
;
SADABS (Sheldrick, 2004)
;
_exptl_crystal_colour colorless
_exptl_crystal_density_diffrn 1.28
_exptl_crystal_description prism
_exptl_crystal_F_000 400
_exptl_crystal_size_max 0.5
_exptl_crystal_size_mid 0.35
_exptl_crystal_size_min 0.3
_refine_diff_density_max 0.23
_refine_diff_density_min -0.226
_refine_diff_density_rms 0.042
_refine_ls_abs_structure_details 'Flack H D (1983), Acta Cryst. A39, 876-881, 2250 Friedel pairs'
_refine_ls_abs_structure_Flack -0.01(4)
_refine_ls_extinction_method none
_refine_ls_goodness_of_fit_ref 1.063
_refine_ls_hydrogen_treatment constr
_refine_ls_matrix_type full
_refine_ls_number_parameters 239
_refine_ls_number_reflns 5250
_refine_ls_number_restraints 1
_refine_ls_restrained_S_all 1.063
_refine_ls_R_factor_all 0.0402
_refine_ls_R_factor_gt 0.0326
_refine_ls_shift/su_max 0.001
_refine_ls_shift/su_mean 0
_refine_ls_structure_factor_coef Fsqd
_refine_ls_weighting_details 'calc w=1/[\s^2^(Fo^2^)+(0.0329P)^2^+0.0959P] where P=(Fo^2^+2Fc^2^)/3'
_refine_ls_weighting_scheme calc
_refine_ls_wR_factor_gt 0.0668
_refine_ls_wR_factor_ref 0.0691
_reflns_Friedel_coverage 0.750
_reflns_number_gt 4664
_reflns_number_total 5250
_reflns_threshold_expression >2sigma(I)
_cod_data_source_file ja710689c-file002.cif
_cod_data_source_block 07jo0030_01
_cod_database_code 4107659

loop_
_symmetry_equiv_pos_as_xyz
'x, y, z'
'-x, y+1/2, -z'

loop_
_atom_site_label
_atom_site_type_symbol
_atom_site_fract_x
_atom_site_fract_y
_atom_site_fract_z
_atom_site_U_iso_or_equiv
_atom_site_adp_type
_atom_site_occupancy
_atom_site_symmetry_multiplicity
_atom_site_calc_flag
_atom_site_refinement_flags
Cl1 Cl 0.86917(3) 0.42684(5) 0.74659(2) 0.02690(9) Uani 1 1 d .
O2 O 0.40093(10) 1.17123(14) 0.76365(6) 0.0211(2) Uani 1 1 d .
O3 O 0.35900(10) 1.07165(15) 0.56148(7) 0.0252(2) Uani 1 1 d .
O5 O 0.09461(9) 0.98455(15) 0.81963(6) 0.0237(2) Uani 1 1 d .
O4 O 0.24537(9) 1.35934(13) 0.54251(6) 0.0190(2) Uani 1 1 d .
C1 C 0.15915(12) 0.9139(2) 0.65625(8) 0.0175(2) Uani 1 1 d .
C2 C 0.67316(13) 0.9357(2) 0.75870(8) 0.0182(3) Uani 1 1 d .
H2 H 0.698 1.0695 0.7662 0.022 Uiso 1 1 calc R
C3 C 0.49282(13) 0.6821(2) 0.74012(8) 0.0156(3) Uani 1 1 d .
O6 O 0.29128(9) 0.83323(14) 0.89342(6) 0.0208(2) Uani 1 1 d .
C4 C 0.26326(13) 1.1772(2) 0.57372(8) 0.0176(3) Uani 1 1 d .
C5 C 0.40488(14) 0.9975(2) 0.75104(8) 0.0161(3) Uani 1 1 d .
C6 C 0.20526(12) 0.8996(2) 0.82102(8) 0.0171(3) Uani 1 1 d .
C7 C 0.14760(13) 1.1226(2) 0.62505(9) 0.0193(3) Uani 1 1 d .
H7A H 0.1534 1.2095 0.6774 0.023 Uiso 1 1 calc R
H7B H 0.0535 1.1429 0.5867 0.023 Uiso 1 1 calc R
C8 C 0.35101(13) 1.4299(2) 0.49141(9) 0.0214(3) Uani 1 1 d .
H8A H 0.3631 1.3348 0.4445 0.026 Uiso 1 1 calc R
H8B H 0.4443 1.4484 0.531 0.026 Uiso 1 1 calc R
C9 C 0.27153(13) 0.86133(19) 0.73779(8) 0.0162(3) Uani 1 1 d .
C10 C 0.73596(13) 0.6019(2) 0.74549(9) 0.0188(3) Uani 1 1 d .
C11 C 0.24538(16) 1.0757(3) 1.00294(10) 0.0305(3) Uani 1 1 d .
H11A H 0.3344 1.1393 0.9953 0.046 Uiso 1 1 calc R
H11B H 0.2307 1.0932 1.0644 0.046 Uiso 1 1 calc R
H11C H 0.1655 1.134 0.962 0.046 Uiso 1 1 calc R
C12 C 0.59571(14) 0.5398(2) 0.73673(9) 0.0181(3) Uani 1 1 d .
H12 H 0.571 0.4061 0.7288 0.022 Uiso 1 1 calc R
C13 C 0.77646(13) 0.7964(2) 0.75598(9) 0.0195(3) Uani 1 1 d .
H13 H 0.8737 0.8327 0.7612 0.023 Uiso 1 1 calc R
C14 C 0.06846(14) 0.7823(2) 0.61612(9) 0.0234(3) Uani 1 1 d .
H14A H -0.0038 0.8194 0.5677 0.028 Uiso 1 1 calc R
H14B H 0.0756 0.6507 0.6357 0.028 Uiso 1 1 calc R
C15 C 0.53126(13) 0.87624(18) 0.75026(8) 0.0160(3) Uani 1 1 d .
C16 C 0.11639(18) 0.7527(3) 0.98790(11) 0.0394(4) Uani 1 1 d .
H16A H 0.0365 0.8179 0.9498 0.059 Uiso 1 1 calc R
H16B H 0.1002 0.7519 1.0496 0.059 Uiso 1 1 calc R
H16C H 0.1239 0.6185 0.9674 0.059 Uiso 1 1 calc R
C17 C 0.25374(15) 0.8613(2) 0.98314(9) 0.0248(3) Uani 1 1 d .
C18 C 0.29721(15) 1.6197(2) 0.45035(10) 0.0249(3) Uani 1 1 d .
H18A H 0.204 1.5999 0.4124 0.037 Uiso 1 1 calc R
H18B H 0.3645 1.6703 0.4143 0.037 Uiso 1 1 calc R
H18C H 0.2878 1.7133 0.4975 0.037 Uiso 1 1 calc R
C19 C 0.37962(18) 0.7687(3) 1.04351(10) 0.0372(4) Uani 1 1 d .
H19A H 0.3869 0.6315 1.0273 0.056 Uiso 1 1 calc R
H19B H 0.366 0.7778 1.1056 0.056 Uiso 1 1 calc R
H19C H 0.4673 0.8371 1.0368 0.056 Uiso 1 1 calc R
C20 C 0.33381(13) 0.6532(2) 0.73432(9) 0.0178(3) Uani 1 1 d .
H20A H 0.3141 0.5738 0.7849 0.021 Uiso 1 1 calc R
H20B H 0.2921 0.5873 0.678 0.021 Uiso 1 1 calc R

loop_
_atom_site_aniso_label
_atom_site_aniso_U_11
_atom_site_aniso_U_22
_atom_site_aniso_U_33
_atom_site_aniso_U_23
_atom_site_aniso_U_13
_atom_site_aniso_U_12
Cl1 0.01754(14) 0.02298(17) 0.0412(2) 0.00001(16) 0.00791(13) 0.00282(14)
O2 0.0194(5) 0.0167(5) 0.0272(5) -0.0028(4) 0.0039(4) -0.0035(4)
O3 0.0239(5) 0.0243(5) 0.0301(6) 0.0044(4) 0.0126(4) 0.0045(4)
O5 0.0156(4) 0.0342(6) 0.0214(5) -0.0040(4) 0.0038(4) 0.0011(4)
O4 0.0177(4) 0.0202(5) 0.0201(4) 0.0024(4) 0.0063(3) -0.0004(4)
C1 0.0141(5) 0.0235(7) 0.0158(6) -0.0003(6) 0.0050(4) -0.0002(6)
C2 0.0185(6) 0.0178(7) 0.0185(6) 0.0005(6) 0.0037(5) -0.0053(6)
C3 0.0157(6) 0.0188(7) 0.0122(6) 0.0009(5) 0.0024(5) -0.0021(5)
O6 0.0199(4) 0.0281(5) 0.0149(4) 0.0022(4) 0.0046(4) 0.0021(4)
C4 0.0170(6) 0.0206(7) 0.0145(6) -0.0006(5) 0.0006(5) -0.0033(5)
C5 0.0158(6) 0.0195(7) 0.0131(6) 0.0000(5) 0.0026(5) -0.0039(5)
C6 0.0143(5) 0.0196(7) 0.0174(6) -0.0003(5) 0.0030(5) -0.0054(5)
C7 0.0159(6) 0.0225(7) 0.0200(6) 0.0018(6) 0.0043(5) 0.0017(5)
C8 0.0192(6) 0.0249(7) 0.0219(6) 0.0039(6) 0.0086(5) -0.0014(6)
C9 0.0145(5) 0.0166(6) 0.0179(6) 0.0003(5) 0.0038(5) -0.0022(5)
C10 0.0176(6) 0.0212(7) 0.0181(6) 0.0007(5) 0.0046(5) 0.0032(5)
C11 0.0293(7) 0.0417(10) 0.0212(7) -0.0053(7) 0.0062(6) 0.0020(7)
C12 0.0193(6) 0.0177(7) 0.0175(6) -0.0002(5) 0.0041(5) -0.0026(5)
C13 0.0129(6) 0.0246(7) 0.0211(6) 0.0016(6) 0.0036(5) -0.0020(5)
C14 0.0203(7) 0.0269(8) 0.0218(7) -0.0005(6) 0.0002(5) -0.0011(6)
C15 0.0172(6) 0.0183(7) 0.0126(5) 0.0006(5) 0.0029(4) -0.0017(5)
C16 0.0407(9) 0.0507(11) 0.0306(9) 0.0030(8) 0.0166(7) -0.0123(8)
C17 0.0246(7) 0.0358(9) 0.0154(6) 0.0021(6) 0.0074(5) 0.0009(6)
C18 0.0274(7) 0.0241(8) 0.0255(7) 0.0039(6) 0.0108(6) -0.0011(6)
C19 0.0417(9) 0.0489(11) 0.0207(7) 0.0064(7) 0.0047(7) 0.0127(8)
C20 0.0153(6) 0.0178(7) 0.0207(6) -0.0010(5) 0.0047(5) -0.0021(5)

loop_
_atom_type_symbol
_atom_type_description
_atom_type_scat_dispersion_real
_atom_type_scat_dispersion_imag
_atom_type_scat_source
C C 0.0033 0.0016 'International Tables Vol C Tables 4.2.6.8 and 6.1.1.4'
H H 0 0 'International Tables Vol C Tables 4.2.6.8 and 6.1.1.4'
O O 0.0106 0.006 'International Tables Vol C Tables 4.2.6.8 and 6.1.1.4'
Cl Cl 0.1484 0.1585 'International Tables Vol C Tables 4.2.6.8 and 6.1.1.4'

loop_
_geom_angle_atom_site_label_1
_geom_angle_atom_site_label_2
_geom_angle_atom_site_label_3
_geom_angle
C4 O4 C8 116.30(10)
C14 C1 C7 119.87(12)
C14 C1 C9 121.30(13)
C7 C1 C9 118.74(12)
C13 C2 C15 118.68(13)
C13 C2 H2 120.7
C15 C2 H2 120.7
C15 C3 C12 120.37(12)
C15 C3 C20 112.00(11)
C12 C3 C20 127.63(12)
C6 O6 C17 120.31(10)
O3 C4 O4 123.93(12)
O3 C4 C7 125.09(12)
O4 C4 C7 110.97(11)
O2 C5 C15 127.58(12)
O2 C5 C9 124.25(12)
C15 C5 C9 108.09(11)
O5 C6 O6 126.06(11)
O5 C6 C9 123.82(11)
O6 C6 C9 110.05(10)
C1 C7 C4 112.37(11)
C1 C7 H7A 109.1
C4 C7 H7A 109.1
C1 C7 H7B 109.1
C4 C7 H7B 109.1
H7A C7 H7B 107.9
O4 C8 C18 107.12(10)
O4 C8 H8A 110.3
C18 C8 H8A 110.3
O4 C8 H8B 110.3
C18 C8 H8B 110.3
H8A C8 H8B 108.5
C1 C9 C6 107.39(10)
C1 C9 C20 113.91(11)
C6 C9 C20 113.66(11)
C1 C9 C5 113.53(11)
C6 C9 C5 103.65(10)
C20 C9 C5 104.34(10)
C12 C10 C13 123.29(12)
C12 C10 Cl1 118.47(11)
C13 C10 Cl1 118.21(10)
C17 C11 H11A 109.5
C17 C11 H11B 109.5
H11A C11 H11B 109.5
C17 C11 H11C 109.5
H11A C11 H11C 109.5
H11B C11 H11C 109.5
C10 C12 C3 117.05(12)
C10 C12 H12 121.5
C3 C12 H12 121.5
C2 C13 C10 118.95(12)
C2 C13 H13 120.5
C10 C13 H13 120.5
C1 C14 H14A 120
C1 C14 H14B 120
H14A C14 H14B 120
C3 C15 C2 121.64(12)
C3 C15 C5 110.24(11)
C2 C15 C5 128.11(12)
C17 C16 H16A 109.5
C17 C16 H16B 109.5
H16A C16 H16B 109.5
C17 C16 H16C 109.5
H16A C16 H16C 109.5
H16B C16 H16C 109.5
O6 C17 C11 109.91(12)
O6 C17 C19 102.15(11)
C11 C17 C19 110.60(13)
O6 C17 C16 109.35(12)
C11 C17 C16 113.09(13)
C19 C17 C16 111.17(13)
C8 C18 H18A 109.5
C8 C18 H18B 109.5
H18A C18 H18B 109.5
C8 C18 H18C 109.5
H18A C18 H18C 109.5
H18B C18 H18C 109.5
C17 C19 H19A 109.5
C17 C19 H19B 109.5
H19A C19 H19B 109.5
C17 C19 H19C 109.5
H19A C19 H19C 109.5
H19B C19 H19C 109.5
C3 C20 C9 105.22(11)
C3 C20 H20A 110.7
C9 C20 H20A 110.7
C3 C20 H20B 110.7
C9 C20 H20B 110.7
H20A C20 H20B 108.8

loop_
_geom_bond_atom_site_label_1
_geom_bond_atom_site_label_2
_geom_bond_distance
Cl1 C10 1.7464(13)
O2 C5 1.2099(17)
O3 C4 1.2057(16)
O5 C6 1.2024(16)
O4 C4 1.3383(16)
O4 C8 1.4618(14)
C1 C14 1.3228(19)
C1 C7 1.508(2)
C1 C9 1.5331(17)
C2 C13 1.3787(19)
C2 C15 1.3970(17)
C2 H2 0.95
C3 C15 1.3839(18)
C3 C12 1.3918(18)
C3 C20 1.5159(17)
O6 C6 1.3330(15)
O6 C17 1.4878(16)
C4 C7 1.5092(17)
C5 C15 1.4663(18)
C5 C9 1.5619(18)
C6 C9 1.5384(17)
C7 H7A 0.99
C7 H7B 0.99
C8 C18 1.497(2)
C8 H8A 0.99
C8 H8B 0.99
C9 C20 1.5518(19)
C10 C12 1.3871(18)
C10 C13 1.392(2)
C11 C17 1.508(2)
C11 H11A 0.98
C11 H11B 0.98
C11 H11C 0.98
C12 H12 0.95
C13 H13 0.95
C14 H14A 0.95
C14 H14B 0.95
C16 C17 1.520(2)
C16 H16A 0.98
C16 H16B 0.98
C16 H16C 0.98
C17 C19 1.516(2)
C18 H18A 0.98
C18 H18B 0.98
C18 H18C 0.98
C19 H19A 0.98
C19 H19B 0.98
C19 H19C 0.98
C20 H20A 0.99
C20 H20B 0.99

loop_
_geom_torsion_atom_site_label_1
_geom_torsion_atom_site_label_2
_geom_torsion_atom_site_label_3
_geom_torsion_atom_site_label_4
_geom_torsion
C8 O4 C4 O3 -0.48(18)
C8 O4 C4 C7 179.98(10)
C17 O6 C6 O5 0.1(2)
C17 O6 C6 C9 177.19(11)
C14 C1 C7 C4 -105.74(14)
C9 C1 C7 C4 77.65(14)
O3 C4 C7 C1 -3.16(19)
O4 C4 C7 C1 176.38(10)
C4 O4 C8 C18 170.42(11)
C14 C1 C9 C6 -90.87(14)
C7 C1 C9 C6 85.68(13)
C14 C1 C9 C20 35.92(16)
C7 C1 C9 C20 -147.52(11)
C14 C1 C9 C5 155.17(12)
C7 C1 C9 C5 -28.28(15)
O5 C6 C9 C1 -10.74(18)
O6 C6 C9 C1 172.11(11)
O5 C6 C9 C20 -137.68(13)
O6 C6 C9 C20 45.18(14)
O5 C6 C9 C5 109.70(14)
O6 C6 C9 C5 -67.45(13)
O2 C5 C9 C1 61.23(17)
C15 C5 C9 C1 -121.82(11)
O2 C5 C9 C6 -54.95(16)
C15 C5 C9 C6 122.00(11)
O2 C5 C9 C20 -174.19(12)
C15 C5 C9 C20 2.76(13)
C13 C10 C12 C3 -0.9(2)
Cl1 C10 C12 C3 177.19(10)
C15 C3 C12 C10 1.10(18)
C20 C3 C12 C10 -178.59(12)
C15 C2 C13 C10 -0.39(19)
C12 C10 C13 C2 0.6(2)
Cl1 C10 C13 C2 -177.53(10)
C12 C3 C15 C2 -0.97(19)
C20 C3 C15 C2 178.77(11)
C12 C3 C15 C5 179.43(11)
C20 C3 C15 C5 -0.84(15)
C13 C2 C15 C3 0.59(18)
C13 C2 C15 C5 -179.88(12)
O2 C5 C15 C3 175.53(13)
C9 C5 C15 C3 -1.28(14)
O2 C5 C15 C2 -4.0(2)
C9 C5 C15 C2 179.14(12)
C6 O6 C17 C11 -61.59(16)
C6 O6 C17 C19 -179.03(13)
C6 O6 C17 C16 63.12(16)
C15 C3 C20 C9 2.59(14)
C12 C3 C20 C9 -177.70(12)
C1 C9 C20 C3 121.22(11)
C6 C9 C20 C3 -115.32(11)
C5 C9 C20 C3 -3.12(12)
